data_7051513
loop_
_publ_author_name
'Katritzky, Alan R.'
'Yang, Hongfang'
'Zhang, Dazhi'
'Kirichenko, Kostyantyn'
'Smiglak, Marcin'
'Holbrey, John D.'
'Reichert, W. Matthew'
'Rogers, Robin D.'

_publ_section_title
;
 Strategies toward the design of energetic ionic liquids: nitro- and
 nitrile-substituted N,N&#x2032;-dialkylimidazolium salts
;
_journal_issue 3
_journal_name_full 'New Journal of Chemistry'
_journal_page_first 349
_journal_paper_doi 10.1039/b509260d
_journal_volume 30
_journal_year 2006
_chemical_formula_sum 'C8 H10 F6 N4 O6 S2'
_chemical_formula_weight 436.32
_chemical_name_common '1,2,3 trimethyl-4 nitroimidazolium NTf2'
_chemical_name_systematic
;
?
;
_space_group_IT_number 2
_symmetry_cell_setting triclinic
_symmetry_space_group_name_Hall '-P 1'
_symmetry_space_group_name_H-M 'P -1'
_atom_sites_solution_hydrogens geom
_atom_sites_solution_primary direct
_atom_sites_solution_secondary difmap
_audit_creation_method SHELXL-97
_cell_angle_alpha 70.065(5)
_cell_angle_beta 81.042(5)
_cell_angle_gamma 77.570(5)
_cell_formula_units_Z 4
_cell_length_a 8.113(2)
_cell_length_b 12.596(4)
_cell_length_c 17.035(5)
_cell_measurement_reflns_used 1007
_cell_measurement_temperature 173(2)
_cell_measurement_theta_max 23.31
_cell_measurement_theta_min 2.98
_cell_volume 1591.7(8)
_computing_cell_refinement 'Bruker SMART'
_computing_data_collection 'Bruker SMART'
_computing_data_reduction 'Bruker SAINT'
_computing_molecular_graphics 'Bruker SHELXTL'
_computing_publication_material 'Bruker SHELXTL'
_computing_structure_refinement 'SHELXL-97 (Sheldrick, 1997)'
_computing_structure_solution 'SHELXS-97 (Sheldrick, 1990)'
_diffrn_ambient_temperature 173(2)
_diffrn_measured_fraction_theta_full 0.951
_diffrn_measured_fraction_theta_max 0.951
_diffrn_measurement_device_type 'CCD area detector'
_diffrn_measurement_method 'phi and omega scans'
_diffrn_radiation_monochromator graphite
_diffrn_radiation_source 'fine-focus sealed tube'
_diffrn_radiation_type MoK\a
_diffrn_radiation_wavelength 0.71073
_diffrn_reflns_av_R_equivalents 0.0183
_diffrn_reflns_av_sigmaI/netI 0.0330
_diffrn_reflns_limit_h_max 8
_diffrn_reflns_limit_h_min -9
_diffrn_reflns_limit_k_max 14
_diffrn_reflns_limit_k_min -13
_diffrn_reflns_limit_l_max 16
_diffrn_reflns_limit_l_min -18
_diffrn_reflns_number 6545
_diffrn_reflns_theta_full 23.36
_diffrn_reflns_theta_max 23.36
_diffrn_reflns_theta_min 1.28
_exptl_absorpt_coefficient_mu 0.438
_exptl_absorpt_correction_T_max 1.0000
_exptl_absorpt_correction_T_min 0.8238
_exptl_absorpt_correction_type sphere
_exptl_crystal_colour colorless
_exptl_crystal_density_diffrn 1.821
_exptl_crystal_density_meas 0
_exptl_crystal_density_method 'not measured'
_exptl_crystal_description needle
_exptl_crystal_F_000 880
_exptl_crystal_size_max 0.64
_exptl_crystal_size_mid 0.32
_exptl_crystal_size_min 0.06
_refine_diff_density_max 0.384
_refine_diff_density_min -0.291
_refine_diff_density_rms 0.052
_refine_ls_extinction_coef 0.0007(3)
_refine_ls_extinction_expression Fc^*^=kFc[1+0.001xFc^2^\l^3^/sin(2\q)]^-1/4^
_refine_ls_extinction_method SHELXL
_refine_ls_goodness_of_fit_ref 1.040
_refine_ls_hydrogen_treatment mixed
_refine_ls_matrix_type full
_refine_ls_number_parameters 550
_refine_ls_number_reflns 4389
_refine_ls_number_restraints 0
_refine_ls_restrained_S_all 1.040
_refine_ls_R_factor_all 0.0505
_refine_ls_R_factor_gt 0.0355
_refine_ls_shift/su_max 0.000
_refine_ls_shift/su_mean 0.000
_refine_ls_structure_factor_coef Fsqd
_refine_ls_weighting_details 'calc w=1/[\s^2^(Fo^2^)+(0.0415P)^2^+1.1244P] where P=(Fo^2^+2Fc^2^)/3'
_refine_ls_weighting_scheme calc
_refine_ls_wR_factor_gt 0.0839
_refine_ls_wR_factor_ref 0.0924
_reflns_number_gt 3501
_reflns_number_total 4389
_reflns_threshold_expression >2sigma(I)
_cod_data_source_file b509260d.txt
_cod_data_source_block 7b
_cod_depositor_comments
;
The following automatic conversions were performed:
'_symmetry_cell_setting' value 'Triclinic' changed to 'triclinic'
according to '/home/saulius/struct/CIF-dictionaries/cif_core.dic'
dictionary named 'cif_core.dic' version 2.4.1 from 2010-06-29.

Automatic conversion script
Id: cif_fix_enum 1527 2010-12-29 10:47:43Z saulius 
;
_cod_original_sg_symbol_H-M P-1
_cod_database_code 7051513

loop_
_symmetry_equiv_pos_as_xyz
'x, y, z'
'-x, -y, -z'

loop_
_atom_site_label
_atom_site_type_symbol
_atom_site_fract_x
_atom_site_fract_y
_atom_site_fract_z
_atom_site_U_iso_or_equiv
_atom_site_adp_type
_atom_site_occupancy
_atom_site_symmetry_multiplicity
_atom_site_calc_flag
_atom_site_refinement_flags
_atom_site_disorder_assembly
_atom_site_disorder_group
S11 S 0.15896(9) 0.27828(6) 0.37888(5) 0.0305(2) Uani 1 1 d . . .
S12 S 0.82953(9) 0.72942(6) 0.11806(5) 0.0286(2) Uani 1 1 d . . .
S21 S 0.23246(9) 0.20003(6) 0.24034(5) 0.0290(2) Uani 1 1 d . . .
S22 S 0.81588(9) 0.80378(6) 0.25588(5) 0.0285(2) Uani 1 1 d . . .
F11 F 0.3370(3) 0.11150(17) 0.48918(13) 0.0620(6) Uani 1 1 d . . .
F12 F 0.9299(3) 0.90229(18) -0.00281(14) 0.0694(7) Uani 1 1 d . . .
F21 F 0.1362(3) 0.06193(17) 0.44932(14) 0.0683(7) Uani 1 1 d . . .
F22 F 0.6969(3) 0.94928(15) 0.06292(12) 0.0551(6) Uani 1 1 d . . .
F31 F 0.0805(3) 0.16038(19) 0.53329(13) 0.0636(6) Uani 1 1 d . . .
F32 F 0.7037(3) 0.85762(18) -0.02155(13) 0.0707(7) Uani 1 1 d . . .
F41 F 0.1265(3) 0.31474(18) 0.09364(12) 0.0613(6) Uani 1 1 d . . .
F42 F 0.7013(3) 0.7033(2) 0.40820(13) 0.0738(7) Uani 1 1 d . . .
F51 F 0.0917(3) 0.41408(15) 0.17610(13) 0.0549(6) Uani 1 1 d . . .
F52 F 0.7033(3) 0.61088(18) 0.32553(13) 0.0717(7) Uani 1 1 d . . .
F61 F 0.3400(3) 0.36931(16) 0.11873(12) 0.0524(5) Uani 1 1 d . . .
F62 F 0.9347(3) 0.61280(19) 0.36987(14) 0.0743(8) Uani 1 1 d . . .
O11 O 0.3035(3) 0.76689(19) 0.07132(13) 0.0418(6) Uani 1 1 d . . .
O12 O 0.5874(3) 0.40896(18) 0.38463(13) 0.0374(5) Uani 1 1 d . . .
O21 O 0.3565(3) 0.58253(18) 0.13052(14) 0.0404(6) Uani 1 1 d . . .
O22 O 0.6445(3) 0.22312(18) 0.43358(13) 0.0419(6) Uani 1 1 d . . .
O31 O 0.2299(3) 0.35473(17) 0.40370(14) 0.0421(6) Uani 1 1 d . . .
O32 O 0.9535(3) 0.66044(18) 0.07858(14) 0.0421(6) Uani 1 1 d . . .
O41 O -0.0166(3) 0.3055(2) 0.36595(16) 0.0526(7) Uani 1 1 d . . .
O42 O 0.6674(3) 0.69681(17) 0.14574(13) 0.0385(5) Uani 1 1 d . . .
O51 O 0.3790(3) 0.13341(17) 0.21114(14) 0.0401(6) Uani 1 1 d . . .
O52 O 0.9267(3) 0.85523(18) 0.28320(14) 0.0394(5) Uani 1 1 d . . .
O61 O 0.0772(3) 0.15828(18) 0.25834(14) 0.0423(6) Uani 1 1 d . . .
O62 O 0.6470(3) 0.86291(18) 0.24250(14) 0.0390(5) Uani 1 1 d . . .
N11 N 0.2945(3) 0.66120(19) 0.34778(14) 0.0256(6) Uani 1 1 d . . .
N12 N 0.7099(3) 0.3607(2) 0.15646(14) 0.0277(6) Uani 1 1 d . . .
N31 N 0.2993(3) 0.79645(18) 0.22823(14) 0.0230(5) Uani 1 1 d . . .
N32 N 0.6967(3) 0.21349(18) 0.26889(14) 0.0238(5) Uani 1 1 d . . .
N41 N 0.3237(3) 0.6812(2) 0.13253(15) 0.0297(6) Uani 1 1 d . . .
N42 N 0.6294(3) 0.3136(2) 0.37594(15) 0.0293(6) Uani 1 1 d . . .
N51 N 0.2854(3) 0.2423(2) 0.30869(15) 0.0313(6) Uani 1 1 d . . .
N52 N 0.9163(3) 0.7578(2) 0.18345(15) 0.0291(6) Uani 1 1 d . . .
C21 C 0.2914(3) 0.7748(2) 0.31141(17) 0.0237(6) Uani 1 1 d . . .
C22 C 0.7251(3) 0.2458(2) 0.18491(18) 0.0277(7) Uani 1 1 d . . .
C41 C 0.3090(3) 0.6941(2) 0.21400(17) 0.0243(7) Uani 1 1 d . . .
C42 C 0.6631(3) 0.3112(2) 0.29127(17) 0.0241(7) Uani 1 1 d . . .
C51 C 0.3063(4) 0.6101(3) 0.28788(19) 0.0273(7) Uani 1 1 d . . .
H51A H 0.307(3) 0.536(2) 0.3011(17) 0.023(8) Uiso 1 1 d . . .
C52 C 0.6712(4) 0.4027(3) 0.22214(18) 0.0271(7) Uani 1 1 d . . .
H52A H 0.657(3) 0.482(3) 0.2140(18) 0.028(8) Uiso 1 1 d . . .
C61 C 0.2854(5) 0.6009(3) 0.4391(2) 0.0369(8) Uani 1 1 d . . .
H61A H 0.188(4) 0.635(3) 0.463(2) 0.043(10) Uiso 1 1 d . . .
H61B H 0.286(5) 0.522(4) 0.448(2) 0.071(13) Uiso 1 1 d . . .
H61C H 0.383(5) 0.606(3) 0.460(2) 0.057(11) Uiso 1 1 d . . .
C62 C 0.7282(5) 0.4325(4) 0.0672(2) 0.0403(9) Uani 1 1 d . . .
H62A H 0.825(6) 0.403(4) 0.042(3) 0.081(15) Uiso 1 1 d . . .
H62B H 0.736(6) 0.504(4) 0.063(3) 0.095(17) Uiso 1 1 d . . .
H62C H 0.636(5) 0.429(3) 0.045(3) 0.074(14) Uiso 1 1 d . . .
C71 C 0.2801(4) 0.8590(3) 0.3547(2) 0.0322(7) Uani 1 1 d . . .
H71A H 0.283(4) 0.824(3) 0.415(2) 0.053(10) Uiso 1 1 d . . .
H71B H 0.178(5) 0.909(3) 0.349(2) 0.051(10) Uiso 1 1 d . . .
H71C H 0.370(5) 0.904(3) 0.332(2) 0.071(12) Uiso 1 1 d . . .
C72 C 0.7669(5) 0.1692(3) 0.1334(2) 0.0409(9) Uani 1 1 d . . .
H72A H 0.859(6) 0.114(4) 0.149(3) 0.078(14) Uiso 1 1 d . . .
H72B H 0.685(6) 0.130(4) 0.138(3) 0.080(15) Uiso 1 1 d . . .
H72C H 0.793(5) 0.214(4) 0.074(3) 0.090(15) Uiso 1 1 d . . .
C81 C 0.2917(5) 0.9119(3) 0.1668(2) 0.0348(8) Uani 1 1 d . . .
H81A H 0.299(5) 0.961(3) 0.194(2) 0.058(12) Uiso 1 1 d . . .
H81B H 0.394(5) 0.909(3) 0.121(3) 0.071(12) Uiso 1 1 d . . .
H81C H 0.186(5) 0.934(3) 0.142(2) 0.062(11) Uiso 1 1 d . . .
C82 C 0.7041(5) 0.0936(3) 0.3231(2) 0.0360(8) Uani 1 1 d . . .
H82A H 0.601(4) 0.084(3) 0.363(2) 0.049(10) Uiso 1 1 d . . .
H82B H 0.715(5) 0.049(3) 0.285(3) 0.066(12) Uiso 1 1 d . . .
H82C H 0.797(5) 0.075(3) 0.350(2) 0.060(12) Uiso 1 1 d . . .
C91 C 0.1813(4) 0.1449(3) 0.4674(2) 0.0412(8) Uani 1 1 d . . .
C92 C 0.7885(4) 0.8673(3) 0.0348(2) 0.0368(8) Uani 1 1 d . . .
C101 C 0.1967(4) 0.3326(3) 0.1525(2) 0.0351(8) Uani 1 1 d . . .
C102 C 0.7898(4) 0.6734(3) 0.3442(2) 0.0413(8) Uani 1 1 d . . .

loop_
_atom_site_aniso_label
_atom_site_aniso_U_11
_atom_site_aniso_U_22
_atom_site_aniso_U_33
_atom_site_aniso_U_23
_atom_site_aniso_U_13
_atom_site_aniso_U_12
S11 0.0267(4) 0.0334(4) 0.0313(4) -0.0097(3) -0.0045(3) -0.0050(3)
S12 0.0312(4) 0.0267(4) 0.0274(4) -0.0082(3) -0.0074(3) -0.0016(3)
S21 0.0291(4) 0.0267(4) 0.0326(4) -0.0087(3) -0.0060(3) -0.0069(3)
S22 0.0252(4) 0.0344(4) 0.0285(4) -0.0129(3) -0.0020(3) -0.0061(3)
F11 0.0519(14) 0.0572(13) 0.0542(14) 0.0124(11) -0.0132(11) -0.0057(10)
F12 0.0539(14) 0.0630(14) 0.0590(15) 0.0120(11) 0.0133(11) -0.0073(11)
F21 0.1058(19) 0.0512(12) 0.0543(14) -0.0108(11) 0.0044(13) -0.0456(13)
F22 0.0715(15) 0.0336(11) 0.0450(12) -0.0078(10) 0.0008(11) 0.0105(10)
F31 0.0665(15) 0.0821(15) 0.0385(12) -0.0163(11) 0.0164(11) -0.0254(12)
F32 0.110(2) 0.0555(13) 0.0462(13) -0.0074(11) -0.0440(14) -0.0008(13)
F41 0.0762(16) 0.0697(14) 0.0432(12) -0.0163(11) -0.0309(12) -0.0082(11)
F42 0.0779(17) 0.1026(19) 0.0364(12) -0.0170(13) 0.0129(12) -0.0273(14)
F51 0.0640(14) 0.0360(11) 0.0534(13) -0.0092(10) -0.0118(11) 0.0112(10)
F52 0.1026(19) 0.0660(14) 0.0536(14) 0.0019(11) -0.0183(13) -0.0558(14)
F61 0.0573(13) 0.0475(11) 0.0443(12) -0.0007(10) 0.0017(10) -0.0195(10)
F62 0.0498(14) 0.0737(15) 0.0672(16) 0.0209(12) -0.0165(12) -0.0066(11)
O11 0.0539(15) 0.0456(14) 0.0242(12) -0.0057(11) -0.0100(11) -0.0089(11)
O12 0.0421(13) 0.0383(13) 0.0362(13) -0.0179(11) -0.0056(10) -0.0052(10)
O21 0.0512(14) 0.0384(13) 0.0401(13) -0.0224(11) -0.0115(11) -0.0040(10)
O22 0.0574(15) 0.0425(13) 0.0242(12) -0.0027(11) -0.0057(11) -0.0172(11)
O31 0.0534(15) 0.0366(12) 0.0403(13) -0.0124(10) -0.0081(11) -0.0131(10)
O32 0.0486(14) 0.0386(12) 0.0407(13) -0.0217(11) -0.0098(11) 0.0082(10)
O41 0.0258(13) 0.0746(17) 0.0609(17) -0.0315(14) -0.0080(12) 0.0035(11)
O42 0.0379(13) 0.0429(13) 0.0381(13) -0.0093(11) -0.0104(10) -0.0148(10)
O51 0.0359(13) 0.0335(12) 0.0500(14) -0.0156(11) -0.0057(11) 0.0009(10)
O52 0.0371(13) 0.0468(13) 0.0445(14) -0.0231(11) -0.0018(11) -0.0160(10)
O61 0.0366(13) 0.0447(13) 0.0515(14) -0.0152(11) -0.0074(11) -0.0171(10)
O62 0.0254(12) 0.0494(13) 0.0420(13) -0.0202(11) -0.0021(10) 0.0026(10)
N11 0.0253(13) 0.0275(13) 0.0230(13) -0.0064(11) -0.0047(11) -0.0032(10)
N12 0.0259(14) 0.0338(14) 0.0215(14) -0.0055(12) -0.0060(11) -0.0037(11)
N31 0.0224(13) 0.0252(13) 0.0197(13) -0.0053(10) -0.0033(10) -0.0028(10)
N32 0.0218(13) 0.0250(13) 0.0237(14) -0.0067(11) -0.0043(10) -0.0023(10)
N41 0.0305(15) 0.0348(15) 0.0267(15) -0.0109(13) -0.0073(11) -0.0067(11)
N42 0.0274(14) 0.0364(16) 0.0254(14) -0.0062(13) -0.0067(11) -0.0113(11)
N51 0.0246(14) 0.0386(14) 0.0307(14) -0.0080(12) -0.0036(11) -0.0096(11)
N52 0.0237(13) 0.0356(14) 0.0290(14) -0.0127(12) -0.0010(11) -0.0043(11)
C21 0.0176(15) 0.0270(16) 0.0261(16) -0.0096(13) -0.0030(12) -0.0007(11)
C22 0.0211(16) 0.0361(18) 0.0284(17) -0.0134(14) -0.0049(13) -0.0030(13)
C41 0.0210(15) 0.0284(16) 0.0253(16) -0.0108(14) -0.0053(12) -0.0017(12)
C42 0.0220(15) 0.0303(16) 0.0216(16) -0.0072(13) -0.0061(12) -0.0067(12)
C51 0.0292(17) 0.0247(17) 0.0299(18) -0.0100(15) -0.0054(13) -0.0045(13)
C52 0.0236(16) 0.0305(18) 0.0271(17) -0.0081(15) -0.0042(13) -0.0046(13)
C61 0.048(2) 0.037(2) 0.0202(17) -0.0043(15) -0.0030(16) -0.0044(17)
C62 0.040(2) 0.050(2) 0.0220(18) -0.0012(16) -0.0022(16) -0.0054(18)
C71 0.0317(19) 0.0352(18) 0.031(2) -0.0148(16) -0.0002(15) -0.0041(16)
C72 0.041(2) 0.047(2) 0.039(2) -0.0246(19) -0.0008(18) -0.0028(19)
C81 0.043(2) 0.0264(17) 0.033(2) -0.0049(16) -0.0075(17) -0.0060(15)
C82 0.039(2) 0.0258(17) 0.038(2) -0.0063(16) -0.0037(18) -0.0025(15)
C91 0.045(2) 0.046(2) 0.0333(19) -0.0108(16) 0.0084(17) -0.0209(17)
C92 0.039(2) 0.0353(18) 0.0313(18) -0.0079(15) -0.0057(16) 0.0005(15)
C101 0.0361(19) 0.0352(18) 0.0346(19) -0.0106(15) -0.0089(15) -0.0043(15)
C102 0.039(2) 0.054(2) 0.0321(19) -0.0098(17) -0.0029(16) -0.0168(17)

loop_
_atom_type_symbol
_atom_type_description
_atom_type_scat_dispersion_real
_atom_type_scat_dispersion_imag
_atom_type_scat_source
C C 0.0033 0.0016 'International Tables Vol C Tables 4.2.6.8 and 6.1.1.4'
H H 0.0000 0.0000 'International Tables Vol C Tables 4.2.6.8 and 6.1.1.4'
N N 0.0061 0.0033 'International Tables Vol C Tables 4.2.6.8 and 6.1.1.4'
O O 0.0106 0.0060 'International Tables Vol C Tables 4.2.6.8 and 6.1.1.4'
S S 0.1246 0.1234 'International Tables Vol C Tables 4.2.6.8 and 6.1.1.4'
F F 0.0171 0.0103 'International Tables Vol C Tables 4.2.6.8 and 6.1.1.4'

loop_
_geom_angle_atom_site_label_1
_geom_angle_atom_site_label_2
_geom_angle_atom_site_label_3
_geom_angle
_geom_angle_site_symmetry_1
_geom_angle_site_symmetry_3
_geom_angle_publ_flag
O31 S11 O41 118.61(15) . . ?
O31 S11 N51 108.02(14) . . ?
O41 S11 N51 116.88(14) . . ?
O31 S11 C91 104.34(15) . . ?
O41 S11 C91 104.99(15) . . ?
N51 S11 C91 101.74(15) . . ?
O42 S12 O32 118.23(14) . . ?
O42 S12 N52 116.04(13) . . ?
O32 S12 N52 108.61(13) . . ?
O42 S12 C92 104.70(14) . . ?
O32 S12 C92 103.68(15) . . ?
N52 S12 C92 103.64(14) . . ?
O61 S21 O51 118.32(13) . . ?
O61 S21 N51 116.98(14) . . ?
O51 S21 N51 108.02(13) . . ?
O61 S21 C101 104.97(14) . . ?
O51 S21 C101 104.04(14) . . ?
N51 S21 C101 102.35(14) . . ?
O62 S22 O52 118.42(14) . . ?
O62 S22 N52 116.39(13) . . ?
O52 S22 N52 107.95(13) . . ?
O62 S22 C102 103.95(15) . . ?
O52 S22 C102 104.03(14) . . ?
N52 S22 C102 104.25(15) . . ?
C21 N11 C51 109.9(2) . . ?
C21 N11 C61 125.2(3) . . ?
C51 N11 C61 124.9(3) . . ?
C22 N12 C52 109.7(2) . . ?
C22 N12 C62 125.8(3) . . ?
C52 N12 C62 124.5(3) . . ?
C21 N31 C41 107.8(2) . . ?
C21 N31 C81 123.7(3) . . ?
C41 N31 C81 128.4(3) . . ?
C22 N32 C42 107.2(2) . . ?
C22 N32 C82 124.1(3) . . ?
C42 N32 C82 128.8(3) . . ?
O11 N41 O21 125.0(3) . . ?
O11 N41 C41 119.0(2) . . ?
O21 N41 C41 116.0(2) . . ?
O22 N42 O12 124.7(3) . . ?
O22 N42 C42 119.1(2) . . ?
O12 N42 C42 116.2(2) . . ?
S11 N51 S21 124.49(15) . . ?
S12 N52 S22 124.13(15) . . ?
N31 C21 N11 107.2(2) . . ?
N31 C21 C71 126.5(3) . . ?
N11 C21 C71 126.3(3) . . ?
N32 C22 N12 107.8(3) . . ?
N32 C22 C72 126.1(3) . . ?
N12 C22 C72 126.1(3) . . ?
C51 C41 N31 108.9(3) . . ?
C51 C41 N41 126.5(3) . . ?
N31 C41 N41 124.6(2) . . ?
C52 C42 N32 109.4(3) . . ?
C52 C42 N42 125.9(3) . . ?
N32 C42 N42 124.7(2) . . ?
C41 C51 N11 106.2(3) . . ?
C42 C52 N12 106.0(3) . . ?
F11 C91 F21 108.8(3) . . ?
F11 C91 F31 107.9(3) . . ?
F21 C91 F31 107.5(3) . . ?
F11 C91 S11 112.0(2) . . ?
F21 C91 S11 110.8(2) . . ?
F31 C91 S11 109.7(2) . . ?
F12 C92 F32 108.4(3) . . ?
F12 C92 F22 107.3(3) . . ?
F32 C92 F22 106.9(3) . . ?
F12 C92 S12 111.4(2) . . ?
F32 C92 S12 110.0(2) . . ?
F22 C92 S12 112.7(2) . . ?
F51 C101 F61 108.9(3) . . ?
F51 C101 F41 107.1(3) . . ?
F61 C101 F41 108.2(3) . . ?
F51 C101 S21 111.3(2) . . ?
F61 C101 S21 111.4(2) . . ?
F41 C101 S21 109.8(2) . . ?
F52 C102 F62 110.3(3) . . ?
F52 C102 F42 106.5(3) . . ?
F62 C102 F42 107.4(3) . . ?
F52 C102 S22 111.3(2) . . ?
F62 C102 S22 112.2(2) . . ?
F42 C102 S22 108.8(2) . . ?

loop_
_geom_bond_atom_site_label_1
_geom_bond_atom_site_label_2
_geom_bond_distance
_geom_bond_site_symmetry_2
_geom_bond_publ_flag
S11 O31 1.424(2) . ?
S11 O41 1.425(2) . ?
S11 N51 1.573(3) . ?
S11 C91 1.832(3) . ?
S12 O42 1.424(2) . ?
S12 O32 1.425(2) . ?
S12 N52 1.577(2) . ?
S12 C92 1.832(3) . ?
S21 O61 1.418(2) . ?
S21 O51 1.427(2) . ?
S21 N51 1.581(3) . ?
S21 C101 1.826(3) . ?
S22 O62 1.423(2) . ?
S22 O52 1.426(2) . ?
S22 N52 1.579(3) . ?
S22 C102 1.836(3) . ?
F11 C91 1.312(4) . ?
F12 C92 1.311(4) . ?
F21 C91 1.320(4) . ?
F22 C92 1.321(4) . ?
F31 C91 1.326(4) . ?
F32 C92 1.316(4) . ?
F41 C101 1.330(4) . ?
F42 C102 1.329(4) . ?
F51 C101 1.319(4) . ?
F52 C102 1.301(4) . ?
F61 C101 1.319(4) . ?
F62 C102 1.305(4) . ?
O11 N41 1.220(3) . ?
O12 N42 1.230(3) . ?
O21 N41 1.226(3) . ?
O22 N42 1.221(3) . ?
N11 C21 1.348(3) . ?
N11 C51 1.362(4) . ?
N11 C61 1.478(4) . ?
N12 C22 1.345(4) . ?
N12 C52 1.361(4) . ?
N12 C62 1.484(4) . ?
N31 C21 1.342(4) . ?
N31 C41 1.375(4) . ?
N31 C81 1.469(4) . ?
N32 C22 1.344(4) . ?
N32 C42 1.370(4) . ?
N32 C82 1.471(4) . ?
N41 C41 1.435(4) . ?
N42 C42 1.435(4) . ?
C21 C71 1.466(4) . ?
C22 C72 1.470(5) . ?
C41 C51 1.341(4) . ?
C42 C52 1.342(4) . ?

loop_
_geom_hbond_atom_site_label_D
_geom_hbond_atom_site_label_H
_geom_hbond_atom_site_label_A
_geom_hbond_distance_DH
_geom_hbond_distance_HA
_geom_hbond_distance_DA
_geom_hbond_angle_DHA
_geom_hbond_site_symmetry_A
C51 H51A O31 0.88(3) 2.49(3) 3.283(4) 149(2) .
C61 H61B O31 0.96(4) 2.60(4) 3.485(5) 153(3) .
C61 H61C O12 0.94(4) 2.64(4) 3.279(4) 126(3) 2_666
C71 H71A O22 0.96(4) 2.58(4) 3.510(4) 161(3) 2_666
C71 H71C O62 0.98(4) 2.57(4) 3.278(4) 130(3) .
C81 H81A O51 0.89(4) 2.52(4) 3.363(4) 157(3) 1_565
C81 H81B F22 1.05(4) 2.59(4) 3.527(4) 149(3) .
C81 H81C F12 0.96(4) 2.76(4) 3.501(4) 134(3) ?
C52 H52A O42 0.94(3) 2.57(3) 3.478(4) 162(2) .
C62 H62A F41 0.91(5) 2.61(4) 3.283(5) 131(4) 1_655
C62 H62C F61 0.91(4) 2.66(4) 3.326(5) 131(3) .
C72 H72B O51 0.89(4) 2.59(4) 3.281(5) 135(4) .
C72 H72C O11 0.99(5) 2.62(5) 3.412(4) 136(3) 2_665
C82 H82B O52 0.97(4) 2.67(4) 3.379(4) 130(3) 1_545
C72 H72C O11 0.99(5) 2.62(5) 3.412(4) 136(3) 2_665
C62 H62C F61 0.91(4) 2.66(4) 3.326(5) 131(3) .

loop_
_geom_torsion_atom_site_label_1
_geom_torsion_atom_site_label_2
_geom_torsion_atom_site_label_3
_geom_torsion_atom_site_label_4
_geom_torsion
_geom_torsion_site_symmetry_1
_geom_torsion_site_symmetry_2
_geom_torsion_site_symmetry_3
_geom_torsion_site_symmetry_4
_geom_torsion_publ_flag
C51 C41 N41 O11 171.1(3) . . . . ?
C51 C41 N41 O21 -8.9(4) . . . . ?
N31 C41 N41 O11 -10.6(4) . . . . ?
N31 C41 N41 O21 169.4(3) . . . . ?
C52 C42 N42 O12 8.0(4) . . . . ?
C52 C42 N42 O22 -171.8(3) . . . . ?
N32 C42 N42 O12 -174.0(2) . . . . ?
N32 C42 N42 O22 6.3(4) . . . . ?
